data_7712480
loop_
_publ_author_name
'Guo, Yan'
'Liu, Kang'
'Qin, Yuanyuan'
'Wu, Qunyan'
'Hu, Kongqiu'
'Mei, Lei'
'Chai, Zhifang'
'Liu, Xiangyu'
'Yu, Jipan'
'Shi, Weiqun'

_publ_section_title
;
 Role of molecular symmetry in the magnetic relaxation dynamics of
 five-coordinate Dy(III) complexes.
;
_journal_issue 9
_journal_name_full 'Dalton transactions (Cambridge, England : 2003)'
_journal_page_first 2703
_journal_page_last 2711
_journal_paper_doi 10.1039/d3dt00095h
_journal_volume 52
_journal_year 2023
_chemical_formula_moiety 'C35 H50 Dy N5 Si3'
_chemical_formula_sum 'C35 H50 Dy N5 Si3'
_chemical_formula_weight 787.57
_space_group_crystal_system monoclinic
_space_group_IT_number 14
_space_group_name_Hall '-P 2ybc'
_space_group_name_H-M_alt 'P 1 21/c 1'
_atom_sites_solution_hydrogens geom
_atom_sites_solution_primary dual
_audit_creation_date 2022-07-07
_audit_creation_method
;
Olex2 1.3
(compiled 2020.11.12 svn.r5f609507 for OlexSys, GUI svn.r6272)
;
_audit_update_record
;
2022-10-03 deposited with the CCDC.	2023-01-18 downloaded from the CCDC.
;
_cell_angle_alpha 90
_cell_angle_beta 91.746(2)
_cell_angle_gamma 90
_cell_formula_units_Z 4
_cell_length_a 15.7628(5)
_cell_length_b 12.1123(4)
_cell_length_c 19.7909(7)
_cell_measurement_reflns_used 9960
_cell_measurement_temperature 170.0
_cell_measurement_theta_max 68.28
_cell_measurement_theta_min 5.16
_cell_volume 3776.8(2)
_computing_cell_refinement 'SAINT V8.38A (Bruker, 2018)'
_computing_data_reduction 'SAINT V8.38A (Bruker, 2018)'
_computing_molecular_graphics 'Olex2 1.3 (Dolomanov et al., 2009)'
_computing_publication_material 'Olex2 1.3 (Dolomanov et al., 2009)'
_computing_structure_refinement 'XL  (Sheldrick, 2008)'
_computing_structure_solution 'SHELXT 2014/5 (Sheldrick, 2014)'
_diffrn_ambient_temperature 170.0
_diffrn_measured_fraction_theta_full 0.999
_diffrn_measured_fraction_theta_max 0.998
_diffrn_measurement_device_type 'Bruker APEX-II CCD'
_diffrn_measurement_method '\f and \w scans'
_diffrn_radiation_type CuK\a
_diffrn_radiation_wavelength 1.54178
_diffrn_reflns_av_R_equivalents 0.0470
_diffrn_reflns_av_unetI/netI 0.0314
_diffrn_reflns_Laue_measured_fraction_full 0.999
_diffrn_reflns_Laue_measured_fraction_max 0.998
_diffrn_reflns_limit_h_max 18
_diffrn_reflns_limit_h_min -19
_diffrn_reflns_limit_k_max 14
_diffrn_reflns_limit_k_min -14
_diffrn_reflns_limit_l_max 23
_diffrn_reflns_limit_l_min -23
_diffrn_reflns_number 40780
_diffrn_reflns_point_group_measured_fraction_full 0.999
_diffrn_reflns_point_group_measured_fraction_max 0.998
_diffrn_reflns_theta_full 67.679
_diffrn_reflns_theta_max 68.440
_diffrn_reflns_theta_min 2.805
_diffrn_source_current 0.95
_diffrn_source_power 0.0475
_diffrn_source_voltage 50.0
_diffrn_standards_number 0
_exptl_absorpt_coefficient_mu 11.719
_exptl_absorpt_correction_T_max 0.7531
_exptl_absorpt_correction_T_min 0.6415
_exptl_absorpt_correction_type none
_exptl_absorpt_process_details
;
SADABS-2016/2 (Bruker,2016/2) was used for absorption correction.
wR2(int) was 0.0714 before and 0.0544 after correction.
The Ratio of minimum to maximum transmission is 0.8518.
The \l/2 correction factor is Not present.
;
_exptl_crystal_colour 'clear whiteish white'
_exptl_crystal_colour_lustre clear
_exptl_crystal_colour_modifier whiteish
_exptl_crystal_colour_primary white
_exptl_crystal_density_diffrn 1.385
_exptl_crystal_description block
_exptl_crystal_F_000 1612
_refine_diff_density_max 0.730
_refine_diff_density_min -0.686
_refine_diff_density_rms 0.063
_refine_ls_extinction_method none
_refine_ls_goodness_of_fit_ref 1.025
_refine_ls_hydrogen_treatment constr
_refine_ls_matrix_type full
_refine_ls_number_parameters 406
_refine_ls_number_reflns 6905
_refine_ls_number_restraints 24
_refine_ls_restrained_S_all 1.126
_refine_ls_R_factor_all 0.0394
_refine_ls_R_factor_gt 0.0291
_refine_ls_shift/su_max 0.001
_refine_ls_shift/su_mean 0.000
_refine_ls_structure_factor_coef Fsqd
_refine_ls_weighting_details 'w=1/[\s^2^(Fo^2^)+(0.0300P)^2^+3.9429P] where P=(Fo^2^+2Fc^2^)/3'
_refine_ls_weighting_scheme calc
_refine_ls_wR_factor_gt 0.0665
_refine_ls_wR_factor_ref 0.0716
_reflns_Friedel_coverage 0.000
_reflns_number_gt 5839
_reflns_number_total 6905
_reflns_threshold_expression 'I > 2\s(I)'
_cod_data_source_file d3dt00095h2.cif
_cod_data_source_block trapentmsdy_pridine_0m_c
_cod_database_code 7712480
_shelxl_version_number 2014-3
_shelx_space_group_comment
;
The symmetry employed for this shelxl refinement is uniquely defined
by the following loop, which should always be used as a source of
symmetry information in preference to the above space-group names.
They are only intended as comments.
;
_olex2_refinement_description
;
1. Uiso/Uaniso restraints and constraints
C31 \\sim C32 \\sim C33 \\sim C34 \\sim C35: within 2A with sigma of 0.002 and
sigma for terminal atoms of 0.004 within 2A
2.a Secondary CH2 refined with riding coordinates:
 C11(H11A,H11B), C21(H21A,H21B), C1(H1A,H1B)
2.b Aromatic/amide H refined with riding coordinates:
 C4(H4), C14(H14), C17(H17), C26(H26), C15(H15), C23(H23), C5(H5), C31(H31),
 C25(H25), C6(H6), C7(H7), C16(H16), C24(H24), C32(H32), C33(H33), C34(H34),
 C35(H35)
2.c Idealised Me refined as rotating group:
 C18(H18A,H18B,H18C), C9(H9A,H9B,H9C), C8(H8A,H8B,H8C), C20(H20A,H20B,H20C),
 C29(H29A,H29B,H29C), C28(H28A,H28B,H28C), C10(H10A,H10B,H10C), C30(H30A,H30B,
 H30C), C19(H19A,H19B,H19C)
;
_olex2_submission_special_instructions 'No special instructions were received'

loop_
_space_group_symop_operation_xyz
'x, y, z'
'-x, y+1/2, -z+1/2'
'-x, -y, -z'
'x, -y-1/2, z-1/2'

loop_
_atom_site_label
_atom_site_type_symbol
_atom_site_fract_x
_atom_site_fract_y
_atom_site_fract_z
_atom_site_U_iso_or_equiv
_atom_site_adp_type
_atom_site_occupancy
_atom_site_site_symmetry_order
_atom_site_calc_flag
_atom_site_refinement_flags_posn
_atom_site_refinement_flags_adp
_atom_site_refinement_flags_occupancy
_atom_site_disorder_assembly
_atom_site_disorder_group
Dy1 Dy 0.26860(2) 0.26910(2) 0.32295(2) 0.02479(6) Uani 1 1 d . . . . .
Si1 Si 0.21720(6) 0.54597(8) 0.38664(5) 0.0335(2) Uani 1 1 d . . . . .
Si2 Si 0.21994(6) 0.03368(7) 0.42496(5) 0.0336(2) Uani 1 1 d . . . . .
Si3 Si 0.40338(6) 0.23638(8) 0.17967(5) 0.0343(2) Uani 1 1 d . . . . .
N3 N 0.32655(16) 0.3051(2) 0.22268(13) 0.0291(6) Uani 1 1 d . . . . .
N4 N 0.13397(15) 0.2517(2) 0.25371(13) 0.0271(6) Uani 1 1 d . . . . .
N1 N 0.20126(16) 0.4069(2) 0.37640(14) 0.0320(6) Uani 1 1 d . . . . .
N2 N 0.24205(16) 0.0923(2) 0.34845(13) 0.0294(6) Uani 1 1 d . . . . .
N5 N 0.41020(18) 0.2684(3) 0.38685(17) 0.0439(7) Uani 1 1 d . . . . .
C3 C 0.2309(2) 0.0279(3) 0.28914(16) 0.0316(7) Uani 1 1 d . . . . .
C13 C 0.2832(2) 0.3939(3) 0.19075(16) 0.0294(7) Uani 1 1 d . . . . .
C12 C 0.1959(2) 0.3866(3) 0.17333(16) 0.0315(7) Uani 1 1 d . . . . .
C11 C 0.1498(2) 0.2796(3) 0.18180(16) 0.0335(7) Uani 1 1 d . . . . .
H11A H 0.0947 0.2834 0.1565 0.040 Uiso 1 1 calc R U . . .
H11B H 0.1835 0.2195 0.1618 0.040 Uiso 1 1 calc R U . . .
C21 C 0.07087(19) 0.3304(3) 0.28091(17) 0.0337(8) Uani 1 1 d . . . . .
H21A H 0.0150 0.3170 0.2581 0.040 Uiso 1 1 calc R U . . .
H21B H 0.0884 0.4067 0.2700 0.040 Uiso 1 1 calc R U . . .
C4 C 0.2870(2) -0.0582(3) 0.27462(19) 0.0425(9) Uani 1 1 d . . . . .
H4 H 0.3328 -0.0739 0.3054 0.051 Uiso 1 1 calc R U . . .
C22 C 0.06130(19) 0.3209(3) 0.35629(17) 0.0332(7) Uani 1 1 d . . . . .
C2 C 0.1640(2) 0.0495(3) 0.24212(17) 0.0352(8) Uani 1 1 d . . . . .
C1 C 0.0999(2) 0.1370(3) 0.25745(18) 0.0349(8) Uani 1 1 d . . . . .
H1A H 0.0511 0.1299 0.2251 0.042 Uiso 1 1 calc R U . . .
H1B H 0.0788 0.1242 0.3034 0.042 Uiso 1 1 calc R U . . .
C14 C 0.3245(2) 0.4945(3) 0.17754(17) 0.0403(8) Uani 1 1 d . . . . .
H14 H 0.3832 0.5020 0.1889 0.048 Uiso 1 1 calc R U . . .
C17 C 0.1537(2) 0.4782(3) 0.14477(18) 0.0461(10) Uani 1 1 d . . . . .
H17 H 0.0947 0.4736 0.1341 0.055 Uiso 1 1 calc R U . . .
C27 C 0.1248(2) 0.3628(3) 0.40110(17) 0.0328(7) Uani 1 1 d . . . . .
C26 C 0.1098(2) 0.3560(3) 0.47066(18) 0.0411(8) Uani 1 1 d . . . . .
H26 H 0.1519 0.3824 0.5020 0.049 Uiso 1 1 calc R U . . .
C18 C 0.3557(3) 0.1519(3) 0.1091(2) 0.0515(10) Uani 1 1 d . . . . .
H18A H 0.3228 0.0911 0.1279 0.077 Uiso 1 1 calc R U . . .
H18B H 0.4010 0.1219 0.0817 0.077 Uiso 1 1 calc R U . . .
H18C H 0.3183 0.1985 0.0808 0.077 Uiso 1 1 calc R U . . .
C15 C 0.2810(3) 0.5828(3) 0.1482(2) 0.0521(11) Uani 1 1 d . . . . .
H15 H 0.3103 0.6495 0.1393 0.063 Uiso 1 1 calc R U . . .
C23 C -0.0124(2) 0.2756(3) 0.3816(2) 0.0429(9) Uani 1 1 d . . . . .
H23 H -0.0545 0.2468 0.3511 0.052 Uiso 1 1 calc R U . . .
C9 C 0.2483(3) 0.1371(3) 0.49189(18) 0.0495(10) Uani 1 1 d . . . . .
H9A H 0.3015 0.1151 0.5151 0.074 Uiso 1 1 calc R U . . .
H9B H 0.2029 0.1406 0.5246 0.074 Uiso 1 1 calc R U . . .
H9C H 0.2554 0.2098 0.4711 0.074 Uiso 1 1 calc R U . . .
C5 C 0.2771(3) -0.1211(3) 0.2161(2) 0.0543(11) Uani 1 1 d . . . . .
H5 H 0.3155 -0.1795 0.2076 0.065 Uiso 1 1 calc R U . . .
C31 C 0.4432(3) 0.1776(4) 0.4144(2) 0.0658(10) Uani 1 1 d . U . . .
H31 H 0.4109 0.1115 0.4116 0.079 Uiso 1 1 calc R U . . .
C25 C 0.0356(3) 0.3120(3) 0.4947(2) 0.0517(10) Uani 1 1 d . . . . .
H25 H 0.0269 0.3096 0.5419 0.062 Uiso 1 1 calc R U . . .
C8 C 0.1056(2) -0.0058(4) 0.4294(2) 0.0592(11) Uani 1 1 d . . . . .
H8A H 0.0701 0.0602 0.4240 0.089 Uiso 1 1 calc R U . . .
H8B H 0.0955 -0.0399 0.4734 0.089 Uiso 1 1 calc R U . . .
H8C H 0.0912 -0.0585 0.3933 0.089 Uiso 1 1 calc R U . . .
C6 C 0.2120(3) -0.0988(3) 0.1707(2) 0.0544(11) Uani 1 1 d . . . . .
H6 H 0.2054 -0.1414 0.1306 0.065 Uiso 1 1 calc R U . . .
C20 C 0.4607(2) 0.1402(4) 0.2389(2) 0.0555(11) Uani 1 1 d . . . . .
H20A H 0.4978 0.1827 0.2698 0.083 Uiso 1 1 calc R U . . .
H20B H 0.4950 0.0887 0.2130 0.083 Uiso 1 1 calc R U . . .
H20C H 0.4195 0.0988 0.2649 0.083 Uiso 1 1 calc R U . . .
C7 C 0.1562(3) -0.0143(3) 0.18359(19) 0.0456(9) Uani 1 1 d . . . . .
H7 H 0.1113 0.0009 0.1518 0.055 Uiso 1 1 calc R U . . .
C16 C 0.1967(3) 0.5748(3) 0.1319(2) 0.0566(12) Uani 1 1 d . . . . .
H16 H 0.1676 0.6356 0.1118 0.068 Uiso 1 1 calc R U . . .
C29 C 0.2201(3) 0.5911(3) 0.4773(2) 0.0532(10) Uani 1 1 d . . . . .
H29A H 0.1648 0.5774 0.4969 0.080 Uiso 1 1 calc R U . . .
H29B H 0.2333 0.6700 0.4799 0.080 Uiso 1 1 calc R U . . .
H29C H 0.2639 0.5492 0.5025 0.080 Uiso 1 1 calc R U . . .
C24 C -0.0256(2) 0.2718(3) 0.4502(2) 0.0496(10) Uani 1 1 d . . . . .
H24 H -0.0766 0.2415 0.4666 0.060 Uiso 1 1 calc R U . . .
C28 C 0.1310(3) 0.6265(3) 0.3425(3) 0.0641(13) Uani 1 1 d . . . . .
H28A H 0.1342 0.6155 0.2935 0.096 Uiso 1 1 calc R U . . .
H28B H 0.1379 0.7051 0.3530 0.096 Uiso 1 1 calc R U . . .
H28C H 0.0757 0.6010 0.3576 0.096 Uiso 1 1 calc R U . . .
C10 C 0.2825(3) -0.0942(3) 0.4436(2) 0.0531(10) Uani 1 1 d . . . . .
H10A H 0.2665 -0.1516 0.4107 0.080 Uiso 1 1 calc R U . . .
H10B H 0.2706 -0.1202 0.4893 0.080 Uiso 1 1 calc R U . . .
H10C H 0.3432 -0.0781 0.4406 0.080 Uiso 1 1 calc R U . . .
C30 C 0.3205(2) 0.5869(3) 0.3509(2) 0.0549(11) Uani 1 1 d . . . . .
H30A H 0.3666 0.5710 0.3838 0.082 Uiso 1 1 calc R U . . .
H30B H 0.3198 0.6661 0.3407 0.082 Uiso 1 1 calc R U . . .
H30C H 0.3296 0.5452 0.3093 0.082 Uiso 1 1 calc R U . . .
C19 C 0.4839(3) 0.3286(4) 0.1420(2) 0.0603(12) Uani 1 1 d . . . . .
H19A H 0.4564 0.3748 0.1071 0.090 Uiso 1 1 calc R U . . .
H19B H 0.5282 0.2837 0.1217 0.090 Uiso 1 1 calc R U . . .
H19C H 0.5094 0.3757 0.1773 0.090 Uiso 1 1 calc R U . . .
C32 C 0.5216(3) 0.1739(4) 0.4468(3) 0.0713(9) Uani 1 1 d . U . . .
H32 H 0.5432 0.1061 0.4642 0.086 Uiso 1 1 calc R U . . .
C33 C 0.5664(3) 0.2654(4) 0.4534(3) 0.0805(10) Uani 1 1 d . U . . .
H33 H 0.6171 0.2670 0.4806 0.097 Uiso 1 1 calc R U . . .
C34 C 0.5389(3) 0.3552(5) 0.4212(4) 0.1047(11) Uani 1 1 d . U . . .
H34 H 0.5735 0.4193 0.4197 0.126 Uiso 1 1 calc R U . . .
C35 C 0.4581(3) 0.3544(5) 0.3892(4) 0.1056(13) Uani 1 1 d . U . . .
H35 H 0.4379 0.4204 0.3683 0.127 Uiso 1 1 calc R U . . .

loop_
_atom_site_aniso_label
_atom_site_aniso_U_11
_atom_site_aniso_U_22
_atom_site_aniso_U_33
_atom_site_aniso_U_23
_atom_site_aniso_U_13
_atom_site_aniso_U_12
Dy1 0.02038(9) 0.02644(10) 0.02742(10) 0.00100(8) -0.00153(7) -0.00053(7)
Si1 0.0271(4) 0.0349(5) 0.0385(5) -0.0063(4) -0.0006(4) 0.0014(4)
Si2 0.0388(5) 0.0297(5) 0.0321(5) 0.0043(4) -0.0007(4) -0.0019(4)
Si3 0.0293(5) 0.0400(5) 0.0338(5) 0.0011(4) 0.0036(4) 0.0051(4)
N3 0.0249(13) 0.0322(14) 0.0301(14) 0.0013(11) -0.0008(11) 0.0000(11)
N4 0.0205(12) 0.0330(15) 0.0277(14) 0.0011(11) -0.0022(10) -0.0012(10)
N1 0.0251(14) 0.0356(15) 0.0355(16) -0.0038(12) 0.0038(12) 0.0013(11)
N2 0.0348(14) 0.0248(13) 0.0285(14) -0.0008(11) -0.0023(11) -0.0014(11)
N5 0.0300(15) 0.0474(18) 0.053(2) 0.0001(15) -0.0107(14) -0.0029(14)
C3 0.0350(17) 0.0273(17) 0.0326(18) -0.0020(13) -0.0004(14) -0.0057(13)
C13 0.0330(17) 0.0299(17) 0.0256(16) -0.0009(13) 0.0054(13) 0.0025(13)
C12 0.0340(17) 0.0346(18) 0.0262(17) 0.0022(13) 0.0052(14) 0.0085(14)
C11 0.0252(16) 0.047(2) 0.0277(17) 0.0017(15) -0.0064(13) 0.0027(14)
C21 0.0202(15) 0.042(2) 0.039(2) 0.0034(15) -0.0018(14) 0.0025(13)
C4 0.051(2) 0.0342(19) 0.042(2) -0.0019(16) -0.0025(17) 0.0009(16)
C22 0.0237(16) 0.0360(18) 0.040(2) 0.0026(15) 0.0078(14) 0.0025(14)
C2 0.0369(18) 0.0311(18) 0.037(2) -0.0029(14) -0.0027(15) -0.0098(14)
C1 0.0261(17) 0.0381(19) 0.040(2) 0.0001(15) -0.0060(14) -0.0112(14)
C14 0.050(2) 0.0350(19) 0.036(2) -0.0018(15) 0.0118(16) -0.0058(16)
C17 0.045(2) 0.057(2) 0.037(2) 0.0107(18) 0.0098(17) 0.0225(18)
C27 0.0293(17) 0.0322(18) 0.0371(19) 0.0013(14) 0.0067(14) 0.0060(14)
C26 0.044(2) 0.044(2) 0.036(2) -0.0028(16) 0.0059(16) 0.0063(17)
C18 0.064(3) 0.047(2) 0.044(2) -0.0049(18) -0.002(2) 0.0128(19)
C15 0.082(3) 0.0261(19) 0.050(2) 0.0028(17) 0.030(2) 0.0029(19)
C23 0.0256(17) 0.047(2) 0.057(2) 0.0031(18) 0.0068(16) 0.0019(15)
C9 0.064(3) 0.049(2) 0.035(2) 0.0022(17) -0.0001(19) -0.004(2)
C5 0.077(3) 0.031(2) 0.054(3) -0.0098(18) 0.009(2) 0.0036(19)
C31 0.0451(18) 0.067(2) 0.084(2) 0.0221(19) -0.0219(18) -0.0040(17)
C25 0.058(3) 0.056(2) 0.042(2) 0.0077(19) 0.024(2) 0.007(2)
C8 0.050(2) 0.066(3) 0.062(3) 0.018(2) 0.008(2) -0.012(2)
C6 0.083(3) 0.039(2) 0.041(2) -0.0152(18) 0.000(2) -0.011(2)
C20 0.044(2) 0.070(3) 0.054(3) 0.004(2) 0.0019(19) 0.023(2)
C7 0.060(2) 0.037(2) 0.039(2) -0.0050(16) -0.0111(18) -0.0160(18)
C16 0.081(3) 0.040(2) 0.051(2) 0.0154(18) 0.030(2) 0.030(2)
C29 0.058(3) 0.049(2) 0.052(3) -0.0152(19) 0.003(2) -0.006(2)
C24 0.039(2) 0.053(2) 0.059(3) 0.007(2) 0.0237(19) -0.0007(18)
C28 0.054(3) 0.046(2) 0.091(4) -0.004(2) -0.022(2) 0.010(2)
C10 0.072(3) 0.041(2) 0.046(2) 0.0111(18) -0.001(2) 0.010(2)
C30 0.045(2) 0.047(2) 0.073(3) -0.007(2) 0.016(2) -0.0073(19)
C19 0.047(2) 0.066(3) 0.070(3) -0.003(2) 0.026(2) 0.001(2)
C32 0.0486(16) 0.0701(19) 0.093(2) 0.0178(17) -0.0296(16) -0.0008(15)
C33 0.0557(17) 0.0712(19) 0.112(2) 0.0088(18) -0.0416(17) -0.0027(15)
C34 0.0642(19) 0.0670(19) 0.180(3) 0.008(2) -0.050(2) -0.0105(16)
C35 0.065(2) 0.061(2) 0.187(3) 0.012(2) -0.056(2) -0.0090(19)

loop_
_atom_type_symbol
_atom_type_description
_atom_type_scat_dispersion_real
_atom_type_scat_dispersion_imag
_atom_type_scat_source
C C 0.0181 0.0091 'International Tables Vol C Tables 4.2.6.8 and 6.1.1.4'
H H 0.0000 0.0000 'International Tables Vol C Tables 4.2.6.8 and 6.1.1.4'
Dy Dy -9.8046 9.8477 'International Tables Vol C Tables 4.2.6.8 and 6.1.1.4'
N N 0.0311 0.0180 'International Tables Vol C Tables 4.2.6.8 and 6.1.1.4'
Si Si 0.2541 0.3302 'International Tables Vol C Tables 4.2.6.8 and 6.1.1.4'

loop_
_geom_angle_atom_site_label_1
_geom_angle_atom_site_label_2
_geom_angle_atom_site_label_3
_geom_angle
_geom_angle_site_symmetry_1
_geom_angle_site_symmetry_3
_geom_angle_publ_flag
N3 Dy1 N4 83.90(9) . . ?
N3 Dy1 N1 118.59(10) . . ?
N3 Dy1 N5 93.77(10) . . ?
N3 Dy1 C27 135.46(9) . . ?
N4 Dy1 N5 173.91(9) . . ?
N4 Dy1 C27 70.92(9) . . ?
N1 Dy1 N4 85.18(9) . . ?
N1 Dy1 N5 100.86(10) . . ?
N1 Dy1 C27 26.77(9) . . ?
N2 Dy1 N3 117.83(9) . . ?
N2 Dy1 N4 83.20(9) . . ?
N2 Dy1 N1 120.44(10) . . ?
N2 Dy1 N5 92.98(10) . . ?
N2 Dy1 C27 95.50(9) . . ?
N5 Dy1 C27 114.31(10) . . ?
N1 Si1 C29 113.49(17) . . ?
N1 Si1 C28 110.85(17) . . ?
N1 Si1 C30 110.09(16) . . ?
C28 Si1 C29 107.0(2) . . ?
C30 Si1 C29 106.82(19) . . ?
C30 Si1 C28 108.4(2) . . ?
N2 Si2 C9 107.29(15) . . ?
N2 Si2 C8 111.68(16) . . ?
N2 Si2 C10 113.40(16) . . ?
C9 Si2 C8 110.4(2) . . ?
C10 Si2 C9 107.62(19) . . ?
C10 Si2 C8 106.4(2) . . ?
N3 Si3 C18 111.23(16) . . ?
N3 Si3 C20 109.09(16) . . ?
N3 Si3 C19 114.02(17) . . ?
C20 Si3 C18 107.66(19) . . ?
C19 Si3 C18 107.0(2) . . ?
C19 Si3 C20 107.6(2) . . ?
Si3 N3 Dy1 130.84(14) . . ?
C13 N3 Dy1 109.75(19) . . ?
C13 N3 Si3 119.1(2) . . ?
C11 N4 Dy1 109.88(17) . . ?
C11 N4 C1 109.2(2) . . ?
C21 N4 Dy1 108.21(18) . . ?
C21 N4 C11 109.4(2) . . ?
C21 N4 C1 109.5(2) . . ?
C1 N4 Dy1 110.61(18) . . ?
Si1 N1 Dy1 135.42(14) . . ?
C27 N1 Dy1 107.4(2) . . ?
C27 N1 Si1 116.9(2) . . ?
Si2 N2 Dy1 129.61(14) . . ?
C3 N2 Dy1 111.05(19) . . ?
C3 N2 Si2 118.6(2) . . ?
C31 N5 Dy1 122.5(3) . . ?
C35 N5 Dy1 121.5(3) . . ?
C35 N5 C31 115.7(4) . . ?
C4 C3 N2 121.1(3) . . ?
C4 C3 C2 117.8(3) . . ?
C2 C3 N2 121.1(3) . . ?
C12 C13 N3 121.1(3) . . ?
C14 C13 N3 121.4(3) . . ?
C14 C13 C12 117.4(3) . . ?
C13 C12 C11 119.9(3) . . ?
C17 C12 C13 119.7(3) . . ?
C17 C12 C11 120.3(3) . . ?
N4 C11 C12 113.5(3) . . ?
N4 C11 H11A 108.9 . . ?
N4 C11 H11B 108.9 . . ?
C12 C11 H11A 108.9 . . ?
C12 C11 H11B 108.9 . . ?
H11A C11 H11B 107.7 . . ?
N4 C21 H21A 108.9 . . ?
N4 C21 H21B 108.9 . . ?
N4 C21 C22 113.4(3) . . ?
H21A C21 H21B 107.7 . . ?
C22 C21 H21A 108.9 . . ?
C22 C21 H21B 108.9 . . ?
C3 C4 H4 119.3 . . ?
C5 C4 C3 121.5(4) . . ?
C5 C4 H4 119.3 . . ?
C27 C22 C21 120.3(3) . . ?
C23 C22 C21 119.7(3) . . ?
C23 C22 C27 119.9(3) . . ?
C3 C2 C1 119.4(3) . . ?
C7 C2 C3 119.4(3) . . ?
C7 C2 C1 121.0(3) . . ?
N4 C1 C2 113.7(3) . . ?
N4 C1 H1A 108.8 . . ?
N4 C1 H1B 108.8 . . ?
C2 C1 H1A 108.8 . . ?
C2 C1 H1B 108.8 . . ?
H1A C1 H1B 107.7 . . ?
C13 C14 H14 119.4 . . ?
C15 C14 C13 121.2(4) . . ?
C15 C14 H14 119.4 . . ?
C12 C17 H17 119.5 . . ?
C16 C17 C12 121.0(4) . . ?
C16 C17 H17 119.5 . . ?
N1 C27 Dy1 45.79(14) . . ?
C22 C27 Dy1 94.2(2) . . ?
C22 C27 N1 120.8(3) . . ?
C26 C27 Dy1 129.3(2) . . ?
C26 C27 N1 121.9(3) . . ?
C26 C27 C22 117.2(3) . . ?
C27 C26 H26 119.1 . . ?
C25 C26 C27 121.9(4) . . ?
C25 C26 H26 119.1 . . ?
Si3 C18 H18A 109.5 . . ?
Si3 C18 H18B 109.5 . . ?
Si3 C18 H18C 109.5 . . ?
H18A C18 H18B 109.5 . . ?
H18A C18 H18C 109.5 . . ?
H18B C18 H18C 109.5 . . ?
C14 C15 H15 119.7 . . ?
C16 C15 C14 120.7(4) . . ?
C16 C15 H15 119.7 . . ?
C22 C23 H23 119.3 . . ?
C24 C23 C22 121.3(4) . . ?
C24 C23 H23 119.3 . . ?
Si2 C9 H9A 109.5 . . ?
Si2 C9 H9B 109.5 . . ?
Si2 C9 H9C 109.5 . . ?
H9A C9 H9B 109.5 . . ?
H9A C9 H9C 109.5 . . ?
H9B C9 H9C 109.5 . . ?
C4 C5 H5 119.9 . . ?
C6 C5 C4 120.1(4) . . ?
C6 C5 H5 119.9 . . ?
N5 C31 H31 118.1 . . ?
N5 C31 C32 123.7(4) . . ?
C32 C31 H31 118.1 . . ?
C26 C25 H25 120.0 . . ?
C24 C25 C26 120.0(4) . . ?
C24 C25 H25 120.0 . . ?
Si2 C8 H8A 109.5 . . ?
Si2 C8 H8B 109.5 . . ?
Si2 C8 H8C 109.5 . . ?
H8A C8 H8B 109.5 . . ?
H8A C8 H8C 109.5 . . ?
H8B C8 H8C 109.5 . . ?
C5 C6 H6 120.2 . . ?
C5 C6 C7 119.6(4) . . ?
C7 C6 H6 120.2 . . ?
Si3 C20 H20A 109.5 . . ?
Si3 C20 H20B 109.5 . . ?
Si3 C20 H20C 109.5 . . ?
H20A C20 H20B 109.5 . . ?
H20A C20 H20C 109.5 . . ?
H20B C20 H20C 109.5 . . ?
C2 C7 H7 119.2 . . ?
C6 C7 C2 121.6(4) . . ?
C6 C7 H7 119.2 . . ?
C17 C16 H16 120.0 . . ?
C15 C16 C17 119.9(4) . . ?
C15 C16 H16 120.0 . . ?
Si1 C29 H29A 109.5 . . ?
Si1 C29 H29B 109.5 . . ?
Si1 C29 H29C 109.5 . . ?
H29A C29 H29B 109.5 . . ?
H29A C29 H29C 109.5 . . ?
H29B C29 H29C 109.5 . . ?
C23 C24 H24 120.2 . . ?
C25 C24 C23 119.6(3) . . ?
C25 C24 H24 120.2 . . ?
Si1 C28 H28A 109.5 . . ?
Si1 C28 H28B 109.5 . . ?
Si1 C28 H28C 109.5 . . ?
H28A C28 H28B 109.5 . . ?
H28A C28 H28C 109.5 . . ?
H28B C28 H28C 109.5 . . ?
Si2 C10 H10A 109.5 . . ?
Si2 C10 H10B 109.5 . . ?
Si2 C10 H10C 109.5 . . ?
H10A C10 H10B 109.5 . . ?
H10A C10 H10C 109.5 . . ?
H10B C10 H10C 109.5 . . ?
Si1 C30 H30A 109.5 . . ?
Si1 C30 H30B 109.5 . . ?
Si1 C30 H30C 109.5 . . ?
H30A C30 H30B 109.5 . . ?
H30A C30 H30C 109.5 . . ?
H30B C30 H30C 109.5 . . ?
Si3 C19 H19A 109.5 . . ?
Si3 C19 H19B 109.5 . . ?
Si3 C19 H19C 109.5 . . ?
H19A C19 H19B 109.5 . . ?
H19A C19 H19C 109.5 . . ?
H19B C19 H19C 109.5 . . ?
C31 C32 H32 120.4 . . ?
C33 C32 C31 119.3(5) . . ?
C33 C32 H32 120.4 . . ?
C32 C33 H33 120.8 . . ?
C32 C33 C34 118.4(5) . . ?
C34 C33 H33 120.8 . . ?
C33 C34 H34 120.3 . . ?
C33 C34 C35 119.3(5) . . ?
C35 C34 H34 120.3 . . ?
N5 C35 C34 123.0(5) . . ?
N5 C35 H35 118.5 . . ?
C34 C35 H35 118.5 . . ?

loop_
_geom_bond_atom_site_label_1
_geom_bond_atom_site_label_2
_geom_bond_distance
_geom_bond_site_symmetry_2
_geom_bond_publ_flag
Dy1 N3 2.253(3) . ?
Dy1 N4 2.500(2) . ?
Dy1 N1 2.258(3) . ?
Dy1 N2 2.242(3) . ?
Dy1 N5 2.532(3) . ?
Dy1 C27 3.005(3) . ?
Si1 N1 1.715(3) . ?
Si1 C29 1.875(4) . ?
Si1 C28 1.868(4) . ?
Si1 C30 1.862(4) . ?
Si2 N2 1.718(3) . ?
Si2 C9 1.868(4) . ?
Si2 C8 1.870(4) . ?
Si2 C10 1.867(4) . ?
Si3 N3 1.717(3) . ?
Si3 C18 1.870(4) . ?
Si3 C20 1.866(4) . ?
Si3 C19 1.863(4) . ?
N3 C13 1.412(4) . ?
N4 C11 1.491(4) . ?
N4 C21 1.491(4) . ?
N4 C1 1.491(4) . ?
N1 C27 1.419(4) . ?
N2 C3 1.416(4) . ?
N5 C31 1.326(5) . ?
N5 C35 1.287(6) . ?
C3 C4 1.403(5) . ?
C3 C2 1.409(5) . ?
C13 C12 1.411(4) . ?
C13 C14 1.410(5) . ?
C12 C11 1.499(5) . ?
C12 C17 1.403(5) . ?
C11 H11A 0.9900 . ?
C11 H11B 0.9900 . ?
C21 H21A 0.9900 . ?
C21 H21B 0.9900 . ?
C21 C22 1.508(5) . ?
C4 H4 0.9500 . ?
C4 C5 1.391(5) . ?
C22 C27 1.411(5) . ?
C22 C23 1.393(5) . ?
C2 C1 1.502(5) . ?
C2 C7 1.394(5) . ?
C1 H1A 0.9900 . ?
C1 H1B 0.9900 . ?
C14 H14 0.9500 . ?
C14 C15 1.389(5) . ?
C17 H17 0.9500 . ?
C17 C16 1.380(6) . ?
C27 C26 1.406(5) . ?
C26 H26 0.9500 . ?
C26 C25 1.383(5) . ?
C18 H18A 0.9800 . ?
C18 H18B 0.9800 . ?
C18 H18C 0.9800 . ?
C15 H15 0.9500 . ?
C15 C16 1.360(6) . ?
C23 H23 0.9500 . ?
C23 C24 1.379(5) . ?
C9 H9A 0.9800 . ?
C9 H9B 0.9800 . ?
C9 H9C 0.9800 . ?
C5 H5 0.9500 . ?
C5 C6 1.370(6) . ?
C31 H31 0.9500 . ?
C31 C32 1.375(5) . ?
C25 H25 0.9500 . ?
C25 C24 1.375(6) . ?
C8 H8A 0.9800 . ?
C8 H8B 0.9800 . ?
C8 H8C 0.9800 . ?
C6 H6 0.9500 . ?
C6 C7 1.379(6) . ?
C20 H20A 0.9800 . ?
C20 H20B 0.9800 . ?
C20 H20C 0.9800 . ?
C7 H7 0.9500 . ?
C16 H16 0.9500 . ?
C29 H29A 0.9800 . ?
C29 H29B 0.9800 . ?
C29 H29C 0.9800 . ?
C24 H24 0.9500 . ?
C28 H28A 0.9800 . ?
C28 H28B 0.9800 . ?
C28 H28C 0.9800 . ?
C10 H10A 0.9800 . ?
C10 H10B 0.9800 . ?
C10 H10C 0.9800 . ?
C30 H30A 0.9800 . ?
C30 H30B 0.9800 . ?
C30 H30C 0.9800 . ?
C19 H19A 0.9800 . ?
C19 H19B 0.9800 . ?
C19 H19C 0.9800 . ?
C32 H32 0.9500 . ?
C32 C33 1.318(6) . ?
C33 H33 0.9500 . ?
C33 C34 1.327(7) . ?
C34 H34 0.9500 . ?
C34 C35 1.405(6) . ?
C35 H35 0.9500 . ?

loop_
_geom_torsion_atom_site_label_1
_geom_torsion_atom_site_label_2
_geom_torsion_atom_site_label_3
_geom_torsion_atom_site_label_4
_geom_torsion
_geom_torsion_site_symmetry_1
_geom_torsion_site_symmetry_2
_geom_torsion_site_symmetry_3
_geom_torsion_site_symmetry_4
_geom_torsion_publ_flag
Dy1 N3 C13 C12 -61.0(3) . . . . ?
Dy1 N3 C13 C14 116.4(3) . . . . ?
Dy1 N4 C11 C12 -50.1(3) . . . . ?
Dy1 N4 C21 C22 -50.8(3) . . . . ?
Dy1 N4 C1 C2 -51.3(3) . . . . ?
Dy1 N1 C27 C22 -62.4(3) . . . . ?
Dy1 N1 C27 C26 115.8(3) . . . . ?
Dy1 N2 C3 C4 116.4(3) . . . . ?
Dy1 N2 C3 C2 -62.4(3) . . . . ?
Dy1 N5 C31 C32 177.0(4) . . . . ?
Dy1 N5 C35 C34 -176.6(5) . . . . ?
Dy1 C27 C26 C25 -122.8(3) . . . . ?
Si1 N1 C27 Dy1 175.0(3) . . . . ?
Si1 N1 C27 C22 112.6(3) . . . . ?
Si1 N1 C27 C26 -69.2(4) . . . . ?
Si2 N2 C3 C4 -72.3(4) . . . . ?
Si2 N2 C3 C2 108.9(3) . . . . ?
Si3 N3 C13 C12 113.2(3) . . . . ?
Si3 N3 C13 C14 -69.4(4) . . . . ?
N3 C13 C12 C11 -6.6(5) . . . . ?
N3 C13 C12 C17 176.8(3) . . . . ?
N3 C13 C14 C15 -177.9(3) . . . . ?
N4 C21 C22 C27 74.6(4) . . . . ?
N4 C21 C22 C23 -108.6(3) . . . . ?
N1 C27 C26 C25 -179.4(3) . . . . ?
N2 C3 C4 C5 -179.2(3) . . . . ?
N2 C3 C2 C1 -4.4(5) . . . . ?
N2 C3 C2 C7 178.6(3) . . . . ?
N5 C31 C32 C33 2.4(9) . . . . ?
C3 C4 C5 C6 0.8(6) . . . . ?
C3 C2 C1 N4 71.3(4) . . . . ?
C3 C2 C7 C6 0.5(5) . . . . ?
C13 C12 C11 N4 73.4(4) . . . . ?
C13 C12 C17 C16 1.5(5) . . . . ?
C13 C14 C15 C16 0.7(6) . . . . ?
C12 C13 C14 C15 -0.3(5) . . . . ?
C12 C17 C16 C15 -1.2(6) . . . . ?
C11 N4 C21 C22 -170.5(3) . . . . ?
C11 N4 C1 C2 69.8(3) . . . . ?
C11 C12 C17 C16 -175.1(3) . . . . ?
C21 N4 C11 C12 68.6(3) . . . . ?
C21 N4 C1 C2 -170.4(3) . . . . ?
C21 C22 C27 Dy1 -44.3(3) . . . . ?
C21 C22 C27 N1 -4.7(5) . . . . ?
C21 C22 C27 C26 177.0(3) . . . . ?
C21 C22 C23 C24 -176.0(3) . . . . ?
C4 C3 C2 C1 176.9(3) . . . . ?
C4 C3 C2 C7 -0.2(5) . . . . ?
C4 C5 C6 C7 -0.4(6) . . . . ?
C22 C27 C26 C25 -1.1(5) . . . . ?
C22 C23 C24 C25 -0.9(6) . . . . ?
C2 C3 C4 C5 -0.5(5) . . . . ?
C1 N4 C11 C12 -171.6(3) . . . . ?
C1 N4 C21 C22 69.8(3) . . . . ?
C1 C2 C7 C6 -176.5(3) . . . . ?
C14 C13 C12 C11 175.9(3) . . . . ?
C14 C13 C12 C17 -0.7(5) . . . . ?
C14 C15 C16 C17 0.1(6) . . . . ?
C17 C12 C11 N4 -110.1(3) . . . . ?
C27 C22 C23 C24 0.8(5) . . . . ?
C27 C26 C25 C24 1.0(6) . . . . ?
C26 C25 C24 C23 0.0(6) . . . . ?
C18 Si3 N3 Dy1 102.3(2) . . . . ?
C18 Si3 N3 C13 -70.5(3) . . . . ?
C23 C22 C27 Dy1 138.9(3) . . . . ?
C23 C22 C27 N1 178.5(3) . . . . ?
C23 C22 C27 C26 0.2(5) . . . . ?
C9 Si2 N2 Dy1 -14.3(2) . . . . ?
C9 Si2 N2 C3 176.2(2) . . . . ?
C5 C6 C7 C2 -0.2(6) . . . . ?
C31 N5 C35 C34 -2.7(10) . . . . ?
C31 C32 C33 C34 -8.3(10) . . . . ?
C8 Si2 N2 Dy1 106.8(2) . . . . ?
C8 Si2 N2 C3 -62.7(3) . . . . ?
C20 Si3 N3 Dy1 -16.3(2) . . . . ?
C20 Si3 N3 C13 170.9(3) . . . . ?
C7 C2 C1 N4 -111.7(3) . . . . ?
C29 Si1 N1 Dy1 -126.3(2) . . . . ?
C29 Si1 N1 C27 60.4(3) . . . . ?
C28 Si1 N1 Dy1 113.2(2) . . . . ?
C28 Si1 N1 C27 -60.0(3) . . . . ?
C10 Si2 N2 Dy1 -133.0(2) . . . . ?
C10 Si2 N2 C3 57.5(3) . . . . ?
C30 Si1 N1 Dy1 -6.7(3) . . . . ?
C30 Si1 N1 C27 -179.9(3) . . . . ?
C19 Si3 N3 Dy1 -136.6(2) . . . . ?
C19 Si3 N3 C13 50.6(3) . . . . ?
C32 C33 C34 C35 8.8(11) . . . . ?
C33 C34 C35 N5 -3.3(12) . . . . ?
C35 N5 C31 C32 3.2(8) . . . . ?
